data_2236443
loop_
_publ_author_name
'Mokhtabad Amrei, Leila'
'Boer\'e, Ren\'e T.'

_publ_section_title
;
 (<i>Z</i>)-<i>N</i>-(1-Ethoxyethylidene)-2,6-bis(propan-2-yl)anilinium
 chloride hemihydrate
;
_journal_coeditor_code LH5519
_journal_issue 10
_journal_name_full 'Acta Crystallographica Section E'
_journal_page_first o2870
_journal_paper_doi 10.1107/S1600536812037543
_journal_volume 68
_journal_year 2012
_chemical_formula_iupac 'C16 H26 N O +, Cl -, 0.5H2 O'
_chemical_formula_moiety 'C16 H26 N O +, Cl -, 0.5(H2 O)'
_chemical_formula_sum 'C16 H27 Cl N O1.5'
_chemical_formula_weight 292.84
_chemical_name_systematic
;
(<i>Z</i>)-<i>N</i>-(1-Ethoxyethylidene)-2,6-bis(propan-2-yl)anilinium
chloride hemihydrate
;
_space_group_IT_number 2
_symmetry_cell_setting triclinic
_symmetry_space_group_name_Hall '-P 1'
_symmetry_space_group_name_H-M 'P -1'
_atom_sites_solution_hydrogens geom
_atom_sites_solution_primary direct
_atom_sites_solution_secondary difmap
_audit_creation_method SHELXL-97
_cell_angle_alpha 82.6370(10)
_cell_angle_beta 69.8310(10)
_cell_angle_gamma 82.9760(10)
_cell_formula_units_Z 4
_cell_length_a 11.2193(7)
_cell_length_b 12.9719(8)
_cell_length_c 12.9832(8)
_cell_measurement_reflns_used 9981
_cell_measurement_temperature 173(2)
_cell_measurement_theta_max 27.51
_cell_measurement_theta_min 2.40
_cell_volume 1752.83(19)
_computing_cell_refinement 'SAINT-Plus (Bruker, 2008)'
_computing_data_collection 'APEX2 (Bruker, 2008)'
_computing_data_reduction 'SAINT-Plus (Bruker, 2008)'
_computing_molecular_graphics 'Mercury (Macrae <i>et al.</i>, 2008)'
_computing_publication_material 'publCIF (Westrip, 2010)'
_computing_structure_refinement 'SHELXTL (Sheldrick, 2008)'
_computing_structure_solution 'SHELXS97 (Sheldrick, 2008)'
_diffrn_ambient_temperature 173(2)
_diffrn_detector_area_resol_mean 66.06
_diffrn_measured_fraction_theta_full 0.998
_diffrn_measured_fraction_theta_max 0.991
_diffrn_measurement_device_type
;
Bruker APEXII CCD area-detector
;
_diffrn_measurement_method '\f and \w scans'
_diffrn_radiation_monochromator graphite
_diffrn_radiation_type MoK\a
_diffrn_radiation_wavelength 0.71073
_diffrn_reflns_av_R_equivalents 0.0252
_diffrn_reflns_av_sigmaI/netI 0.0291
_diffrn_reflns_limit_h_max 14
_diffrn_reflns_limit_h_min -14
_diffrn_reflns_limit_k_max 16
_diffrn_reflns_limit_k_min -16
_diffrn_reflns_limit_l_max 16
_diffrn_reflns_limit_l_min -16
_diffrn_reflns_number 25695
_diffrn_reflns_theta_full 25.50
_diffrn_reflns_theta_max 27.53
_diffrn_reflns_theta_min 1.59
_exptl_absorpt_coefficient_mu 0.216
_exptl_absorpt_correction_T_max 0.7456
_exptl_absorpt_correction_T_min 0.7188
_exptl_absorpt_correction_type multi-scan
_exptl_absorpt_process_details
;
(SADABS; Bruker, 2008)
;
_exptl_crystal_colour colourless
_exptl_crystal_density_diffrn 1.110
_exptl_crystal_description Block
_exptl_crystal_F_000 636
_exptl_crystal_size_max 0.448
_exptl_crystal_size_mid 0.195
_exptl_crystal_size_min 0.102
_refine_diff_density_max 0.259
_refine_diff_density_min -0.374
_refine_ls_goodness_of_fit_ref 1.038
_refine_ls_hydrogen_treatment mixed
_refine_ls_matrix_type full
_refine_ls_number_parameters 395
_refine_ls_number_reflns 8002
_refine_ls_number_restraints 0
_refine_ls_restrained_S_all 1.038
_refine_ls_R_factor_all 0.0578
_refine_ls_R_factor_gt 0.0394
_refine_ls_shift/su_max 0.001
_refine_ls_shift/su_mean 0.000
_refine_ls_structure_factor_coef Fsqd
_refine_ls_weighting_details 'calc w=1/[\s^2^(Fo^2^)+(0.0404P)^2^+0.4642P] where P=(Fo^2^+2Fc^2^)/3'
_refine_ls_weighting_scheme calc
_refine_ls_wR_factor_gt 0.0907
_refine_ls_wR_factor_ref 0.1008
_reflns_number_gt 6041
_reflns_number_total 8002
_reflns_threshold_expression I>2sigma(I)
_cod_data_source_file lh5519.cif
_cod_data_source_block I
_cod_original_formula_sum 'C16 H27 Cl1 N1 O1.5'
_cod_database_code 2236443
_cod_database_fobs_code 2236443

loop_
_symmetry_equiv_pos_as_xyz
'x, y, z'
'-x, -y, -z'

loop_
_atom_site_type_symbol
_atom_site_label
_atom_site_fract_x
_atom_site_fract_y
_atom_site_fract_z
_atom_site_U_iso_or_equiv
_atom_site_adp_type
_atom_site_calc_flag
_atom_site_refinement_flags
_atom_site_occupancy
_atom_site_symmetry_multiplicity
_atom_site_disorder_assembly
_atom_site_disorder_group
Cl Cl1 -0.09534(4) 0.79658(3) 0.07415(3) 0.03838(10) Uani d . 1 1 . .
O O1 0.18322(10) 1.02081(8) 0.16965(8) 0.0346(2) Uani d . 1 1 . .
N N1 0.02336(11) 0.92678(9) 0.18958(9) 0.0265(2) Uani d . 1 1 . .
H H1N -0.0157(17) 0.8872(14) 0.1610(14) 0.045(5) Uiso d . 1 1 . .
C C1 -0.03941(13) 0.94616(11) 0.30409(11) 0.0269(3) Uani d . 1 1 . .
C C2 -0.10664(14) 1.04286(12) 0.32881(12) 0.0318(3) Uani d . 1 1 . .
C C3 -0.16881(15) 1.05703(13) 0.43971(12) 0.0378(4) Uani d . 1 1 . .
H H3A -0.2155 1.1218 0.4597 0.045 Uiso calc R 1 1 . .
C C4 -0.16388(15) 0.97895(13) 0.52075(12) 0.0396(4) Uani d . 1 1 . .
H H4A -0.2058 0.9908 0.5960 0.048 Uiso calc R 1 1 . .
C C5 -0.09862(14) 0.88350(13) 0.49387(12) 0.0353(3) Uani d . 1 1 . .
H H5A -0.0971 0.8301 0.5509 0.042 Uiso calc R 1 1 . .
C C6 -0.03497(13) 0.86427(11) 0.38452(11) 0.0279(3) Uani d . 1 1 . .
C C7 -0.11654(17) 1.13018(12) 0.24190(13) 0.0427(4) Uani d . 1 1 . .
H H7A -0.0659 1.1055 0.1682 0.051 Uiso calc R 1 1 . .
C C8 -0.0590(3) 1.22705(15) 0.25371(18) 0.0764(7) Uani d . 1 1 . .
H H8A 0.0295 1.2086 0.2505 0.115 Uiso calc R 1 1 . .
H H8B -0.1083 1.2542 0.3245 0.115 Uiso calc R 1 1 . .
H H8C -0.0612 1.2805 0.1936 0.115 Uiso calc R 1 1 . .
C C9 -0.2546(2) 1.15397(19) 0.24565(16) 0.0708(7) Uani d . 1 1 . .
H H9A -0.2878 1.0901 0.2375 0.106 Uiso calc R 1 1 . .
H H9B -0.2585 1.2068 0.1855 0.106 Uiso calc R 1 1 . .
H H9C -0.3063 1.1803 0.3164 0.106 Uiso calc R 1 1 . .
C C10 0.03973(14) 0.76086(11) 0.35270(12) 0.0328(3) Uani d . 1 1 . .
H H10A 0.0297 0.7460 0.2826 0.039 Uiso calc R 1 1 . .
C C11 0.18162(16) 0.76757(13) 0.33031(15) 0.0443(4) Uani d . 1 1 . .
H H11A 0.2113 0.8269 0.2761 0.066 Uiso calc R 1 1 . .
H H11B 0.2294 0.7030 0.3015 0.066 Uiso calc R 1 1 . .
H H11C 0.1952 0.7771 0.3990 0.066 Uiso calc R 1 1 . .
C C12 -0.00771(19) 0.66928(13) 0.43852(14) 0.0477(4) Uani d . 1 1 . .
H H12A -0.0993 0.6667 0.4545 0.072 Uiso calc R 1 1 . .
H H12B 0.0082 0.6785 0.5063 0.072 Uiso calc R 1 1 . .
H H12C 0.0376 0.6040 0.4097 0.072 Uiso calc R 1 1 . .
C C13 0.12891(13) 0.96362(10) 0.12563(11) 0.0277(3) Uani d . 1 1 . .
C C14 0.18325(15) 0.94020(12) 0.00923(12) 0.0345(3) Uani d . 1 1 . .
H H14A 0.1262 0.8983 -0.0072 0.052 Uiso calc R 1 1 . .
H H14B 0.2668 0.9012 -0.0035 0.052 Uiso calc R 1 1 . .
H H14C 0.1928 1.0056 -0.0388 0.052 Uiso calc R 1 1 . .
C C15 0.30280(16) 1.06551(14) 0.10098(14) 0.0464(4) Uani d . 1 1 . .
H H15A 0.2896 1.1126 0.0388 0.056 Uiso calc R 1 1 . .
H H15B 0.3695 1.0094 0.0708 0.056 Uiso calc R 1 1 . .
C C16 0.3416(2) 1.12490(16) 0.17405(16) 0.0605(5) Uani d . 1 1 . .
H H16A 0.4182 1.1600 0.1304 0.091 Uiso calc R 1 1 . .
H H16B 0.3597 1.0766 0.2324 0.091 Uiso calc R 1 1 . .
H H16C 0.2724 1.1770 0.2072 0.091 Uiso calc R 1 1 . .
Cl Cl2 0.40771(4) 0.73504(4) 0.03663(4) 0.05588(14) Uani d . 1 1 . .
O O2 0.74356(9) 0.55679(8) 0.19207(8) 0.0308(2) Uani d . 1 1 . .
N N2 0.56122(11) 0.62883(10) 0.17525(10) 0.0298(3) Uani d . 1 1 . .
H H2N 0.5132(18) 0.6616(15) 0.1312(16) 0.056(5) Uiso d . 1 1 . .
C C21 0.49447(13) 0.61613(11) 0.29274(11) 0.0280(3) Uani d . 1 1 A .
C C22 0.50687(13) 0.68840(12) 0.35873(12) 0.0310(3) Uani d . 1 1 . .
C C23 0.43817(14) 0.67436(13) 0.47090(12) 0.0355(3) Uani d . 1 1 . .
H H23A 0.4441 0.7216 0.5188 0.043 Uiso calc R 1 1 . .
C C24 0.36165(14) 0.59286(13) 0.51361(12) 0.0371(4) Uani d . 1 1 . .
H H24A 0.3166 0.5841 0.5905 0.045 Uiso calc R 1 1 . .
C C25 0.34996(14) 0.52411(12) 0.44569(12) 0.0345(3) Uani d . 1 1 A .
H H25A 0.2963 0.4688 0.4764 0.041 Uiso calc R 1 1 . .
C C26 0.41570(13) 0.53450(11) 0.33257(11) 0.0296(3) Uani d . 1 1 . .
C C27 0.58849(15) 0.77944(13) 0.31014(14) 0.0393(4) Uani d . 1 1 . .
H H27A 0.6627 0.7550 0.2468 0.047 Uiso calc R 1 1 . .
C C28 0.5143(2) 0.86886(15) 0.2643(2) 0.0660(6) Uani d . 1 1 . .
H H28A 0.4825 0.8434 0.2116 0.099 Uiso calc R 1 1 . .
H H28B 0.5704 0.9244 0.2270 0.099 Uiso calc R 1 1 . .
H H28C 0.4423 0.8963 0.3248 0.099 Uiso calc R 1 1 . .
C C29 0.6417(2) 0.81701(19) 0.3904(2) 0.0745(7) Uani d . 1 1 . .
H H29A 0.6876 0.7582 0.4200 0.112 Uiso calc R 1 1 . .
H H29B 0.5716 0.8465 0.4510 0.112 Uiso calc R 1 1 . .
H H29C 0.7002 0.8706 0.3520 0.112 Uiso calc R 1 1 . .
C C33 0.67989(13) 0.59858(11) 0.12759(11) 0.0280(3) Uani d . 1 1 . .
C C34 0.73662(15) 0.61067(12) 0.00587(11) 0.0343(3) Uani d . 1 1 . .
H H34A 0.6702 0.6375 -0.0260 0.051 Uiso calc R 1 1 . .
H H34B 0.7744 0.5428 -0.0209 0.051 Uiso calc R 1 1 . .
H H34C 0.8028 0.6597 -0.0160 0.051 Uiso calc R 1 1 . .
C C35 0.87984(13) 0.52399(12) 0.14489(12) 0.0333(3) Uani d . 1 1 . .
H H35A 0.9228 0.5754 0.0842 0.040 Uiso calc R 1 1 . .
H H35B 0.8920 0.4552 0.1156 0.040 Uiso calc R 1 1 . .
C C36 0.93303(16) 0.51755(14) 0.23654(14) 0.0438(4) Uani d . 1 1 . .
H H36A 1.0246 0.4967 0.2089 0.066 Uiso calc R 1 1 . .
H H36B 0.8902 0.4659 0.2956 0.066 Uiso calc R 1 1 . .
H H36C 0.9191 0.5859 0.2653 0.066 Uiso calc R 1 1 . .
C C30 0.40387(15) 0.45877(12) 0.25679(12) 0.0352(3) Uani d . 1 1 A 1
H H30A 0.4524 0.4832 0.1789 0.042 Uiso calc PR 0.411(17) 1 B 1
C C31 0.4631(17) 0.3464(9) 0.2857(13) 0.070(3) Uani d P 0.411(17) 1 A 1
H H31A 0.4651 0.3000 0.2311 0.106 Uiso calc PR 0.411(17) 1 B 1
H H31B 0.4109 0.3186 0.3592 0.106 Uiso calc PR 0.411(17) 1 B 1
H H31C 0.5500 0.3509 0.2849 0.106 Uiso calc PR 0.411(17) 1 B 1
C C32 0.2661(14) 0.4547(10) 0.2676(11) 0.048(2) Uani d P 0.411(17) 1 A 1
H H32A 0.2342 0.5218 0.2386 0.073 Uiso calc PR 0.411(17) 1 B 1
H H32B 0.2154 0.4403 0.3454 0.073 Uiso calc PR 0.411(17) 1 B 1
H H32C 0.2593 0.3992 0.2257 0.073 Uiso calc PR 0.411(17) 1 B 1
H H30B 0.4196 0.4980 0.1824 0.042 Uiso calc PR 0.589(17) 1 B 2
C C31A 0.5042(6) 0.3704(6) 0.2436(6) 0.0495(13) Uani d P 0.589(17) 1 A 2
H H31D 0.5882 0.3976 0.2187 0.074 Uiso calc PR 0.589(17) 1 B 2
H H31E 0.4996 0.3267 0.1890 0.074 Uiso calc PR 0.589(17) 1 B 2
H H31F 0.4908 0.3285 0.3145 0.074 Uiso calc PR 0.589(17) 1 B 2
C C32A 0.2725(9) 0.4191(8) 0.2905(9) 0.0563(19) Uani d P 0.589(17) 1 A 2
H H32D 0.2663 0.3838 0.2304 0.085 Uiso calc PR 0.589(17) 1 B 2
H H32E 0.2073 0.4780 0.3062 0.085 Uiso calc PR 0.589(17) 1 B 2
H H32F 0.2592 0.3699 0.3566 0.085 Uiso calc PR 0.589(17) 1 B 2
O O1S 0.16647(17) 0.64100(12) 0.01655(15) 0.0698(5) Uani d . 1 1 . .
H H1S 0.230(2) 0.6630(19) 0.0241(19) 0.079(8) Uiso d . 1 1 . .
H H2S 0.102(3) 0.691(2) 0.034(2) 0.100(9) Uiso d . 1 1 . .

loop_
_atom_site_aniso_label
_atom_site_aniso_U_11
_atom_site_aniso_U_22
_atom_site_aniso_U_33
_atom_site_aniso_U_12
_atom_site_aniso_U_13
_atom_site_aniso_U_23
Cl1 0.0419(2) 0.0331(2) 0.0441(2) -0.00507(16) -0.01803(17) -0.00555(16)
O1 0.0375(6) 0.0351(6) 0.0301(5) -0.0114(5) -0.0076(4) -0.0014(4)
N1 0.0308(6) 0.0248(6) 0.0243(6) -0.0013(5) -0.0092(5) -0.0049(5)
C1 0.0260(7) 0.0314(8) 0.0234(7) -0.0030(6) -0.0072(5) -0.0050(6)
C2 0.0349(8) 0.0327(8) 0.0286(7) 0.0021(6) -0.0121(6) -0.0067(6)
C3 0.0396(9) 0.0393(9) 0.0329(8) 0.0082(7) -0.0107(7) -0.0122(7)
C4 0.0389(9) 0.0507(10) 0.0248(7) 0.0021(7) -0.0051(6) -0.0090(7)
C5 0.0355(8) 0.0424(9) 0.0259(7) -0.0043(7) -0.0090(6) 0.0016(6)
C6 0.0258(7) 0.0308(8) 0.0283(7) -0.0040(6) -0.0099(6) -0.0027(6)
C7 0.0603(11) 0.0339(9) 0.0311(8) 0.0143(8) -0.0161(8) -0.0078(7)
C8 0.145(2) 0.0294(10) 0.0560(12) -0.0041(12) -0.0377(14) -0.0001(9)
C9 0.0715(14) 0.0921(17) 0.0383(10) 0.0476(12) -0.0203(10) -0.0139(10)
C10 0.0395(8) 0.0288(8) 0.0297(7) -0.0011(6) -0.0120(6) -0.0017(6)
C11 0.0385(9) 0.0384(9) 0.0515(10) 0.0077(7) -0.0130(8) -0.0045(8)
C12 0.0624(12) 0.0332(9) 0.0445(10) -0.0063(8) -0.0162(9) 0.0044(7)
C13 0.0331(7) 0.0222(7) 0.0263(7) 0.0026(6) -0.0103(6) -0.0004(5)
C14 0.0415(8) 0.0308(8) 0.0259(7) 0.0017(6) -0.0062(6) -0.0019(6)
C15 0.0422(10) 0.0514(11) 0.0410(9) -0.0198(8) -0.0068(7) 0.0075(8)
C16 0.0661(13) 0.0613(13) 0.0587(12) -0.0375(11) -0.0208(10) 0.0085(10)
Cl2 0.0394(2) 0.0776(3) 0.0490(3) -0.0002(2) -0.0218(2) 0.0156(2)
O2 0.0247(5) 0.0352(6) 0.0291(5) 0.0025(4) -0.0068(4) -0.0020(4)
N2 0.0275(6) 0.0353(7) 0.0250(6) 0.0014(5) -0.0088(5) -0.0010(5)
C21 0.0222(7) 0.0353(8) 0.0238(7) 0.0046(6) -0.0067(5) -0.0030(6)
C22 0.0226(7) 0.0352(8) 0.0339(8) 0.0021(6) -0.0087(6) -0.0051(6)
C23 0.0306(8) 0.0439(9) 0.0327(8) 0.0017(7) -0.0098(6) -0.0125(7)
C24 0.0319(8) 0.0487(10) 0.0262(7) 0.0002(7) -0.0044(6) -0.0056(7)
C25 0.0308(8) 0.0375(8) 0.0319(8) -0.0032(6) -0.0073(6) -0.0005(6)
C26 0.0267(7) 0.0329(8) 0.0287(7) 0.0038(6) -0.0106(6) -0.0035(6)
C27 0.0307(8) 0.0415(9) 0.0435(9) -0.0058(7) -0.0068(7) -0.0094(7)
C28 0.0588(13) 0.0438(11) 0.0941(17) -0.0141(9) -0.0267(12) 0.0105(11)
C29 0.0741(15) 0.0854(17) 0.0793(15) -0.0415(13) -0.0361(13) -0.0002(13)
C33 0.0294(7) 0.0264(7) 0.0279(7) -0.0030(6) -0.0091(6) -0.0025(6)
C34 0.0351(8) 0.0374(8) 0.0269(7) -0.0024(7) -0.0060(6) -0.0037(6)
C35 0.0228(7) 0.0328(8) 0.0399(8) 0.0027(6) -0.0061(6) -0.0046(7)
C36 0.0331(8) 0.0515(10) 0.0490(10) -0.0025(7) -0.0173(7) -0.0039(8)
C30 0.0369(8) 0.0381(9) 0.0315(8) -0.0027(7) -0.0121(7) -0.0048(6)
C31 0.103(9) 0.047(5) 0.090(7) 0.024(5) -0.069(7) -0.031(5)
C32 0.053(4) 0.051(6) 0.055(5) 0.000(5) -0.031(3) -0.023(4)
C30A 0.0369(8) 0.0381(9) 0.0315(8) -0.0027(7) -0.0121(7) -0.0048(6)
C31A 0.052(3) 0.043(3) 0.056(3) 0.0078(19) -0.020(2) -0.020(2)
C32A 0.039(2) 0.062(5) 0.071(5) -0.003(3) -0.015(3) -0.027(3)
O1S 0.0513(9) 0.0430(8) 0.1182(14) -0.0026(7) -0.0256(9) -0.0280(8)

loop_
_atom_type_symbol
_atom_type_description
_atom_type_scat_dispersion_real
_atom_type_scat_dispersion_imag
_atom_type_scat_source
C C 0.0033 0.0016 'International Tables Vol C Tables 4.2.6.8 and 6.1.1.4'
H H 0.0000 0.0000 'International Tables Vol C Tables 4.2.6.8 and 6.1.1.4'
N N 0.0061 0.0033 'International Tables Vol C Tables 4.2.6.8 and 6.1.1.4'
Cl Cl 0.1484 0.1585 'International Tables Vol C Tables 4.2.6.8 and 6.1.1.4'
O O 0.0106 0.0060 'International Tables Vol C Tables 4.2.6.8 and 6.1.1.4'

loop_
_exptl_crystal_face_index_h
_exptl_crystal_face_index_k
_exptl_crystal_face_index_l
_exptl_crystal_face_perp_dist
0.00 0.00 1.00 0.0100
0.00 0.00 -1.00 0.0510
1.00 -1.00 0.00 0.0480
-1.00 1.00 0.00 0.0860
1.00 1.00 0.00 0.1940
1.00 0.00 0.00 0.1330
-1.00 0.00 0.00 0.1650
0.00 -1.00 1.00 0.0450
0.00 1.00 -1.00 0.1630
0.00 -1.00 -1.00 0.0550

loop_
_geom_angle_atom_site_label_1
_geom_angle_atom_site_label_2
_geom_angle_atom_site_label_3
_geom_angle
C13 O1 C15 119.20(12)
C13 N1 C1 125.12(12)
C13 N1 H1N 118.2(11)
C1 N1 H1N 116.7(11)
C2 C1 C6 123.22(13)
C2 C1 N1 118.87(12)
C6 C1 N1 117.81(12)
C3 C2 C1 116.99(13)
C3 C2 C7 119.52(14)
C1 C2 C7 123.48(13)
C4 C3 C2 121.16(15)
C4 C3 H3A 119.4
C2 C3 H3A 119.4
C3 C4 C5 120.61(14)
C3 C4 H4A 119.7
C5 C4 H4A 119.7
C4 C5 C6 121.00(14)
C4 C5 H5A 119.5
C6 C5 H5A 119.5
C5 C6 C1 116.98(13)
C5 C6 C10 122.12(13)
C1 C6 C10 120.87(12)
C2 C7 C9 110.52(15)
C2 C7 C8 111.11(14)
C9 C7 C8 112.05(17)
C2 C7 H7A 107.7
C9 C7 H7A 107.7
C8 C7 H7A 107.7
C7 C8 H8A 109.5
C7 C8 H8B 109.5
H8A C8 H8B 109.5
C7 C8 H8C 109.5
H8A C8 H8C 109.5
H8B C8 H8C 109.5
C7 C9 H9A 109.5
C7 C9 H9B 109.5
H9A C9 H9B 109.5
C7 C9 H9C 109.5
H9A C9 H9C 109.5
H9B C9 H9C 109.5
C6 C10 C11 110.72(12)
C6 C10 C12 113.39(13)
C11 C10 C12 109.74(14)
C6 C10 H10A 107.6
C11 C10 H10A 107.6
C12 C10 H10A 107.6
C10 C11 H11A 109.5
C10 C11 H11B 109.5
H11A C11 H11B 109.5
C10 C11 H11C 109.5
H11A C11 H11C 109.5
H11B C11 H11C 109.5
C10 C12 H12A 109.5
C10 C12 H12B 109.5
H12A C12 H12B 109.5
C10 C12 H12C 109.5
H12A C12 H12C 109.5
H12B C12 H12C 109.5
N1 C13 O1 116.65(12)
N1 C13 C14 120.48(13)
O1 C13 C14 122.86(13)
C13 C14 H14A 109.5
C13 C14 H14B 109.5
H14A C14 H14B 109.5
C13 C14 H14C 109.5
H14A C14 H14C 109.5
H14B C14 H14C 109.5
O1 C15 C16 106.63(14)
O1 C15 H15A 110.4
C16 C15 H15A 110.4
O1 C15 H15B 110.4
C16 C15 H15B 110.4
H15A C15 H15B 108.6
C15 C16 H16A 109.5
C15 C16 H16B 109.5
H16A C16 H16B 109.5
C15 C16 H16C 109.5
H16A C16 H16C 109.5
H16B C16 H16C 109.5
C33 O2 C35 120.00(11)
C33 N2 C21 124.87(12)
C33 N2 H2N 118.7(11)
C21 N2 H2N 116.4(11)
C26 C21 C22 123.76(13)
C26 C21 N2 117.26(13)
C22 C21 N2 118.90(13)
C23 C22 C21 116.73(14)
C23 C22 C27 121.61(14)
C21 C22 C27 121.65(13)
C24 C23 C22 121.05(14)
C24 C23 H23A 119.5
C22 C23 H23A 119.5
C25 C24 C23 120.62(14)
C25 C24 H24A 119.7
C23 C24 H24A 119.7
C24 C25 C26 121.00(14)
C24 C25 H25A 119.5
C26 C25 H25A 119.5
C21 C26 C25 116.80(13)
C21 C26 C30 121.73(13)
C25 C26 C30 121.46(13)
C22 C27 C29 113.57(15)
C22 C27 C28 110.28(13)
C29 C27 C28 110.76(17)
C22 C27 H27A 107.3
C29 C27 H27A 107.3
C28 C27 H27A 107.3
C27 C28 H28A 109.5
C27 C28 H28B 109.5
H28A C28 H28B 109.5
C27 C28 H28C 109.5
H28A C28 H28C 109.5
H28B C28 H28C 109.5
C27 C29 H29A 109.5
C27 C29 H29B 109.5
H29A C29 H29B 109.5
C27 C29 H29C 109.5
H29A C29 H29C 109.5
H29B C29 H29C 109.5
N2 C33 O2 116.56(12)
N2 C33 C34 120.19(13)
O2 C33 C34 123.24(13)
C33 C34 H34A 109.5
C33 C34 H34B 109.5
H34A C34 H34B 109.5
C33 C34 H34C 109.5
H34A C34 H34C 109.5
H34B C34 H34C 109.5
O2 C35 C36 106.30(12)
O2 C35 H35A 110.5
C36 C35 H35A 110.5
O2 C35 H35B 110.5
C36 C35 H35B 110.5
H35A C35 H35B 108.7
C35 C36 H36A 109.5
C35 C36 H36B 109.5
H36A C36 H36B 109.5
C35 C36 H36C 109.5
H36A C36 H36C 109.5
H36B C36 H36C 109.5
C32 C30 C26 110.7(5)
C32 C30 C31 110.1(5)
C26 C30 C31 109.7(4)
C32 C30 H30A 108.8
C26 C30 H30A 108.8
C31 C30 H30A 108.8
H31D C31A H31E 109.5
H31D C31A H31F 109.5
H31E C31A H31F 109.5
H32D C32A H32E 109.5
H32D C32A H32F 109.5
H32E C32A H32F 109.5
H1S O1S H2S 107(2)

loop_
_geom_bond_atom_site_label_1
_geom_bond_atom_site_label_2
_geom_bond_distance
O1 C13 1.3068(17)
O1 C15 1.4711(18)
N1 C13 1.2956(18)
N1 C1 1.4490(17)
N1 H1N 0.899(18)
C1 C2 1.397(2)
C1 C6 1.4000(19)
C2 C3 1.392(2)
C2 C7 1.515(2)
C3 C4 1.375(2)
C3 H3A 0.9500
C4 C5 1.380(2)
C4 H4A 0.9500
C5 C6 1.391(2)
C5 H5A 0.9500
C6 C10 1.517(2)
C7 C9 1.528(3)
C7 C8 1.528(3)
C7 H7A 1.0000
C8 H8A 0.9800
C8 H8B 0.9800
C8 H8C 0.9800
C9 H9A 0.9800
C9 H9B 0.9800
C9 H9C 0.9800
C10 C11 1.528(2)
C10 C12 1.530(2)
C10 H10A 1.0000
C11 H11A 0.9800
C11 H11B 0.9800
C11 H11C 0.9800
C12 H12A 0.9800
C12 H12B 0.9800
C12 H12C 0.9800
C13 C14 1.4781(19)
C14 H14A 0.9800
C14 H14B 0.9800
C14 H14C 0.9800
C15 C16 1.496(3)
C15 H15A 0.9900
C15 H15B 0.9900
C16 H16A 0.9800
C16 H16B 0.9800
C16 H16C 0.9800
O2 C33 1.3062(17)
O2 C35 1.4682(16)
N2 C33 1.2945(18)
N2 C21 1.4467(17)
N2 H2N 0.94(2)
C21 C26 1.394(2)
C21 C22 1.397(2)
C22 C23 1.393(2)
C22 C27 1.519(2)
C23 C24 1.380(2)
C23 H23A 0.9500
C24 C25 1.378(2)
C24 H24A 0.9500
C25 C26 1.395(2)
C25 H25A 0.9500
C26 C30 1.523(2)
C27 C29 1.520(3)
C27 C28 1.524(3)
C27 H27A 1.0000
C28 H28A 0.9800
C28 H28B 0.9800
C28 H28C 0.9800
C29 H29A 0.9800
C29 H29B 0.9800
C29 H29C 0.9800
C33 C34 1.4813(19)
C34 H34A 0.9800
C34 H34B 0.9800
C34 H34C 0.9800
C35 C36 1.494(2)
C35 H35A 0.9900
C35 H35B 0.9900
C36 H36A 0.9800
C36 H36B 0.9800
C36 H36C 0.9800
C30 C32 1.510(14)
C30 C31 1.582(10)
C30 H30A 1.0000
C31 H31A 0.9800
C31 H31B 0.9800
C31 H31C 0.9800
C32 H32A 0.9800
C32 H32B 0.9800
C32 H32C 0.9800
C31A H31D 0.9800
C31A H31E 0.9800
C31A H31F 0.9800
C32A H32D 0.9800
C32A H32E 0.9800
C32A H32F 0.9800
O1S H1S 0.84(3)
O1S H2S 0.90(3)

loop_
_geom_hbond_atom_site_label_D
_geom_hbond_atom_site_label_H
_geom_hbond_atom_site_label_A
_geom_hbond_distance_DH
_geom_hbond_distance_HA
_geom_hbond_distance_DA
_geom_hbond_angle_DHA
N1 H1N Cl1 0.899(18) 2.178(19) 3.0737(13) 173.7(16)
O1S H2S Cl1 0.90(3) 2.39(3) 3.2684(18) 167(2)
O1S H1S Cl2 0.84(3) 2.37(3) 3.2026(18) 176(2)
N2 H2N Cl2 0.94(2) 2.06(2) 3.0042(13) 179.1(17)

loop_
_geom_torsion_atom_site_label_1
_geom_torsion_atom_site_label_2
_geom_torsion_atom_site_label_3
_geom_torsion_atom_site_label_4
_geom_torsion
C13 N1 C1 C2 76.02(18)
C13 N1 C1 C6 -107.32(16)
C6 C1 C2 C3 1.6(2)
N1 C1 C2 C3 178.04(13)
C6 C1 C2 C7 -177.25(14)
N1 C1 C2 C7 -0.8(2)
C1 C2 C3 C4 -0.1(2)
C7 C2 C3 C4 178.82(15)
C2 C3 C4 C5 -1.1(3)
C3 C4 C5 C6 0.8(2)
C4 C5 C6 C1 0.6(2)
C4 C5 C6 C10 178.73(14)
C2 C1 C6 C5 -1.9(2)
N1 C1 C6 C5 -178.35(12)
C2 C1 C6 C10 -179.99(13)
N1 C1 C6 C10 3.51(19)
C3 C2 C7 C9 -62.8(2)
C1 C2 C7 C9 115.95(17)
C3 C2 C7 C8 62.2(2)
C1 C2 C7 C8 -119.01(18)
C5 C6 C10 C11 -97.83(16)
C1 C6 C10 C11 80.21(17)
C5 C6 C10 C12 26.0(2)
C1 C6 C10 C12 -155.93(14)
C1 N1 C13 O1 1.5(2)
C1 N1 C13 C14 -178.89(13)
C15 O1 C13 N1 -179.54(13)
C15 O1 C13 C14 0.8(2)
C13 O1 C15 C16 -179.29(14)
C33 N2 C21 C26 -101.16(17)
C33 N2 C21 C22 82.07(18)
C26 C21 C22 C23 1.9(2)
N2 C21 C22 C23 178.40(12)
C26 C21 C22 C27 -176.59(14)
N2 C21 C22 C27 -0.1(2)
C21 C22 C23 C24 -0.2(2)
C27 C22 C23 C24 178.27(14)
C22 C23 C24 C25 -1.0(2)
C23 C24 C25 C26 0.5(2)
C22 C21 C26 C25 -2.3(2)
N2 C21 C26 C25 -178.85(12)
C22 C21 C26 C30 178.97(13)
N2 C21 C26 C30 2.38(19)
C24 C25 C26 C21 1.0(2)
C24 C25 C26 C30 179.78(14)
C23 C22 C27 C29 29.2(2)
C21 C22 C27 C29 -152.44(16)
C23 C22 C27 C28 -95.80(19)
C21 C22 C27 C28 82.57(19)
C21 N2 C33 O2 -2.4(2)
C21 N2 C33 C34 176.78(13)
C35 O2 C33 N2 -177.72(12)
C35 O2 C33 C34 3.2(2)
C33 O2 C35 C36 159.67(13)
C21 C26 C30 C32 -125.3(5)
C25 C26 C30 C32 56.0(6)
C21 C26 C30 C31 112.9(8)
C25 C26 C30 C31 -65.8(8)
